data_7155058
loop_
_publ_author_name
'Patel, Alpa'
'Sharp, Swee Y.'
'Hall, Katelan'
'Lewis, William'
'Stevens, Malcolm F. G.'
'Workman, Paul'
'Moody, Christopher J.'

_publ_section_title
;
 Fused imidazoles as potential chemical scaffolds for inhibition of heat
 shock protein 70 and induction of apoptosis. Synthesis and biological
 evaluation of phenanthro[9,10-d]imidazoles and
 imidazo[4,5-f][1,10]phenanthrolines.
;
_journal_issue 16
_journal_name_full 'Organic &amp; biomolecular chemistry'
_journal_page_first 3889
_journal_page_last 3905
_journal_paper_doi 10.1039/c6ob00471g
_journal_volume 14
_journal_year 2016
_chemical_formula_moiety 'C23 H20 N2 O2'
_chemical_formula_sum 'C23 H20 N2 O2'
_chemical_formula_weight 356.41
_space_group_crystal_system monoclinic
_space_group_IT_number 14
_space_group_name_Hall '-P 2ybc'
_space_group_name_H-M_alt 'P 1 21/c 1'
_symmetry_space_group_name_Hall '-P 2ybc'
_symmetry_space_group_name_H-M 'P 1 21/c 1'
_atom_sites_solution_hydrogens geom
_atom_sites_solution_primary iterative
_atom_sites_solution_secondary difmap
_audit_creation_date 2016-02-29
_audit_creation_method
;
Olex2 1.2
(compiled 2016.02.19 svn.r3266 for OlexSys, GUI svn.r5155)
;
_audit_update_record
;
2016-03-01 deposited with the CCDC.
2016-03-22 downloaded from the CCDC.
;
_cell_angle_alpha 90
_cell_angle_beta 93.765(7)
_cell_angle_gamma 90
_cell_formula_units_Z 8
_cell_length_a 12.5059(10)
_cell_length_b 32.640(2)
_cell_length_c 9.2776(6)
_cell_measurement_reflns_used 3368
_cell_measurement_temperature 120(2)
_cell_measurement_theta_max 74.30
_cell_measurement_theta_min 3.54
_cell_volume 3778.9(5)
_computing_cell_refinement
;
CrysAlisPro, Agilent Technologies,
Version 1.171.35.21 (release 20-01-2012 CrysAlis171 .NET)
(compiled Jan 23 2012,18:06:46)
;
_computing_data_collection
;
CrysAlisPro, Agilent Technologies,
Version 1.171.35.21 (release 20-01-2012 CrysAlis171 .NET)
(compiled Jan 23 2012,18:06:46)
;
_computing_data_reduction
;
CrysAlisPro, Agilent Technologies,
Version 1.171.35.21 (release 20-01-2012 CrysAlis171 .NET)
(compiled Jan 23 2012,18:06:46)
;
_computing_molecular_graphics 'Olex2 (Dolomanov et al., 2009)'
_computing_publication_material 'Olex2 (Dolomanov et al., 2009)'
_computing_structure_refinement 'ShelXL (Sheldrick, 2015)'
_computing_structure_solution 'olex2.solve (Bourhis et al., 2015)'
_diffrn_ambient_temperature 120(2)
_diffrn_detector 'CCD area detector'
_diffrn_detector_area_resol_mean 10.3613
_diffrn_detector_type 'Agilent Diffraction Atlas detector'
_diffrn_measured_fraction_theta_full 0.995
_diffrn_measured_fraction_theta_max 0.995
_diffrn_measurement_details
;
  1 omega  -65.00   26.00   1.0000  100.0000
omega____ theta____ kappa____ phi______ frames
    -      -43.9127   38.0000  150.0000 91

  2 omega    1.00   27.00   1.0000  100.0000
omega____ theta____ kappa____ phi______ frames
    -      -43.9127   38.0000  -90.0000 26

  3 omega  -69.00   24.00   1.0000  100.0000
omega____ theta____ kappa____ phi______ frames
    -      -43.9127   57.0000    0.0000 93

  4 omega   43.00   75.00   1.0000  100.0000
omega____ theta____ kappa____ phi______ frames
    -       43.9127   38.0000 -180.0000 32

  5 omega   42.00   71.00   1.0000  400.0000
omega____ theta____ kappa____ phi______ frames
    -      105.8472  -45.0000  -60.0000 29

  6 omega   80.00  147.00   1.0000  400.0000
omega____ theta____ kappa____ phi______ frames
    -      105.8472   77.0000   30.0000 67

  7 omega   36.00   71.00   1.0000  400.0000
omega____ theta____ kappa____ phi______ frames
    -      105.8472  -45.0000  -90.0000 35

  8 omega   36.00   68.00   1.0000  400.0000
omega____ theta____ kappa____ phi______ frames
    -      105.8472  -30.0000  120.0000 32

  9 omega   33.00   67.00   1.0000  400.0000
omega____ theta____ kappa____ phi______ frames
    -      105.8472  -30.0000   90.0000 34

 10 omega   68.00  133.00   1.0000  400.0000
omega____ theta____ kappa____ phi______ frames
    -      105.8472  -77.0000  -90.0000 65

 11 omega  103.00  151.00   1.0000  400.0000
omega____ theta____ kappa____ phi______ frames
    -      105.8472   30.0000   30.0000 48

 12 omega   34.00   61.00   1.0000  400.0000
omega____ theta____ kappa____ phi______ frames
    -      105.8472  -30.0000   60.0000 27

 13 omega   35.00   64.00   1.0000  400.0000
omega____ theta____ kappa____ phi______ frames
    -      105.8472  -77.0000  -90.0000 29

 14 omega   35.00   68.00   1.0000  400.0000
omega____ theta____ kappa____ phi______ frames
    -      105.8472  -30.0000  150.0000 33

 15 omega   28.00  135.00   1.0000  400.0000
omega____ theta____ kappa____ phi______ frames
    -      105.8472  -15.0000 -150.0000 107
;
_diffrn_measurement_device '\k-geometry diffractometer'
_diffrn_measurement_device_type 'SuperNova, Single source at offset, Atlas'
_diffrn_measurement_method '\w scans'
_diffrn_orient_matrix_UB_11 -0.0365261000
_diffrn_orient_matrix_UB_12 -0.0395033000
_diffrn_orient_matrix_UB_13 -0.0795372000
_diffrn_orient_matrix_UB_21 -0.1173986000
_diffrn_orient_matrix_UB_22 0.0099017000
_diffrn_orient_matrix_UB_23 0.0279277000
_diffrn_orient_matrix_UB_31 -0.0120656000
_diffrn_orient_matrix_UB_32 0.0238593000
_diffrn_orient_matrix_UB_33 -0.1433602000
_diffrn_radiation_collimation 'focusing mirrors'
_diffrn_radiation_monochromator mirror
_diffrn_radiation_probe x-ray
_diffrn_radiation_type CuK\a
_diffrn_radiation_wavelength 1.54184
_diffrn_radiation_wavelength_determination fundamental
_diffrn_reflns_av_unetI/netI 0.1119
_diffrn_reflns_Laue_measured_fraction_full 0.995
_diffrn_reflns_Laue_measured_fraction_max 0.995
_diffrn_reflns_limit_h_max 14
_diffrn_reflns_limit_h_min -14
_diffrn_reflns_limit_k_max 38
_diffrn_reflns_limit_k_min -38
_diffrn_reflns_limit_l_max 11
_diffrn_reflns_limit_l_min -11
_diffrn_reflns_number 6629
_diffrn_reflns_point_group_measured_fraction_full 0.995
_diffrn_reflns_point_group_measured_fraction_max 0.995
_diffrn_reflns_theta_full 66.600
_diffrn_reflns_theta_max 66.600
_diffrn_reflns_theta_min 3.542
_diffrn_source 'microfocus sealed tube'
_diffrn_source_current 0.8
_diffrn_source_power 0.04
_diffrn_source_target Cu
_diffrn_source_type 'Agilent Diffraction microfocus tube'
_diffrn_source_voltage 50
_diffrn_standards_number 0
_exptl_absorpt_coefficient_mu 0.642
_exptl_absorpt_correction_T_max 1.113
_exptl_absorpt_correction_T_min 0.918
_exptl_absorpt_correction_type gaussian
_exptl_absorpt_process_details
;
CrysAlisPro, Agilent Technologies,
Version 1.171.35.21 (release 20-01-2012 CrysAlis171 .NET)
(compiled Jan 23 2012,18:06:46)
Numerical absorption correction based on gaussian integration over
            a multifaceted crystal model
;
_exptl_crystal_colour colourless
_exptl_crystal_colour_primary colourless
_exptl_crystal_density_diffrn 1.253
_exptl_crystal_density_method 'not measured'
_exptl_crystal_description needle
_exptl_crystal_F_000 1504
_exptl_crystal_size_max 0.2866
_exptl_crystal_size_mid 0.049
_exptl_crystal_size_min 0.024
_refine_diff_density_max 0.422
_refine_diff_density_min -0.405
_refine_diff_density_rms 0.096
_refine_ls_extinction_method none
_refine_ls_goodness_of_fit_ref 1.135
_refine_ls_hydrogen_treatment constr
_refine_ls_matrix_type full
_refine_ls_number_parameters 492
_refine_ls_number_reflns 6629
_refine_ls_number_restraints 0
_refine_ls_restrained_S_all 1.135
_refine_ls_R_factor_all 0.1334
_refine_ls_R_factor_gt 0.0919
_refine_ls_shift/su_max 0.000
_refine_ls_shift/su_mean 0.000
_refine_ls_structure_factor_coef Fsqd
_refine_ls_weighting_details 'w=1/[\s^2^(Fo^2^)+8.4171P] where P=(Fo^2^+2Fc^2^)/3'
_refine_ls_weighting_scheme calc
_refine_ls_wR_factor_gt 0.1916
_refine_ls_wR_factor_ref 0.2091
_reflns_Friedel_coverage 0.000
_reflns_number_gt 4342
_reflns_number_total 6629
_reflns_threshold_expression 'I > 2\s(I)'
_cod_data_source_file c6ob00471g2.cif
_cod_data_source_block apcjmk
_cod_depositor_comments 'Adding full bibliography for 7155056--7155058.cif.'
_cod_original_cell_volume 3778.8(5)
_cod_database_code 7155058
_nottingham_internal_coll_name APCJMK
_nottingham_internal_coll_number 11427
_nottingham_internal_coll_client AP/CJM
_nottingham_internal_coll_type custom
_nottingham_internal_coll_frame_method '\w scans'
_nottingham_internal_coll_frame_time '100.0000 and 400.0000'
_nottingham_internal_coll_frame_width 1.0000
_nottingham_internal_coll_user WL
_nottingham_internal_coll_date 25/5/2012
_nottingham_internal_coll_location NOTTS
_nottingham_internal_process_date 30/05/2012
_nottingham_internal_process_user WL
_nottingham_internal_solution_user WL
_nottingham_internal_refinement_user WL
_nottingham_internal_validation_user WL
_shelx_shelxl_version_number 2014/7
_chemical_oxdiff_formula 'C23 H20 N2 O2'
_chemical_oxdiff_usercomment 'APCJMK #11427 IN FOMBLIN FIML ON MICROMOUNT FOR AP/CJM'
_shelx_space_group_comment
;
The symmetry employed for this shelxl refinement is uniquely defined
by the following loop, which should always be used as a source of
symmetry information in preference to the above space-group names.
They are only intended as comments.
;
_reflns_odcompleteness_completeness 99.61
_reflns_odcompleteness_iscentric 1
_reflns_odcompleteness_theta 67.13
_olex2_refinement_description
;
1. Twinned data refinement
 Scales: 0.503(3) 0.497(3)
2. Fixed Uiso
 At 1.2 times of:
  All C(H) groups, All N(H) groups
 At 1.5 times of:
  All C(H,H,H) groups
3.a Aromatic/amide H refined with riding coordinates:
 N3(H3), C7(H7), C8(H8), C9(H9), C10(H10), C11(H11), C13(H13), C14(H14),
 C16(H16), C17(H17), C21(H21), C22(H22), C24(H24), C25(H25), N30(H30), C34(H34),
  C35(H35), C36(H36), C37(H37), C38(H38), C40(H40), C41(H41), C43(H43),
 C44(H44), C48(H48), C49(H49), C51(H51), C52(H52)
3.b Idealised Me refined as rotating group:
 C19(H19A,H19B,H19C), C27(H27A,H27B,H27C), C46(H46A,H46B,H46C), C54(H54A,H54B,
 H54C)
;
_olex2_submission_special_instructions 'No special instructions were received'

loop_
_space_group_symop_operation_xyz
'x, y, z'
'-x, y+1/2, -z+1/2'
'-x, -y, -z'
'x, -y-1/2, z-1/2'

loop_
_atom_site_label
_atom_site_type_symbol
_atom_site_fract_x
_atom_site_fract_y
_atom_site_fract_z
_atom_site_U_iso_or_equiv
_atom_site_adp_type
_atom_site_occupancy
_atom_site_site_symmetry_order
_atom_site_calc_flag
_atom_site_refinement_flags_posn
N1 N 0.3337(3) 0.56898(12) 0.5974(5) 0.0169(9) Uani 1 1 d .
C2 C 0.2596(4) 0.56008(14) 0.6892(5) 0.0160(10) Uani 1 1 d .
N3 N 0.2707(3) 0.58413(12) 0.8092(5) 0.0182(9) Uani 1 1 d .
H3 H 0.2292 0.5838 0.8822 0.022 Uiso 1 1 calc R
C4 C 0.3590(4) 0.60920(14) 0.7955(5) 0.0156(10) Uani 1 1 d .
C5 C 0.3962(4) 0.59932(14) 0.6632(6) 0.0177(10) Uani 1 1 d .
C6 C 0.1813(4) 0.52693(14) 0.6679(5) 0.0176(10) Uani 1 1 d .
C7 C 0.1961(4) 0.49760(15) 0.5616(6) 0.0216(11) Uani 1 1 d .
H7 H 0.2548 0.4999 0.5021 0.026 Uiso 1 1 calc R
C8 C 0.1251(4) 0.46498(16) 0.5427(7) 0.0300(13) Uani 1 1 d .
H8 H 0.1355 0.4449 0.4707 0.036 Uiso 1 1 calc R
C9 C 0.0397(4) 0.46176(16) 0.6282(7) 0.0298(13) Uani 1 1 d .
H9 H -0.0089 0.4395 0.6144 0.036 Uiso 1 1 calc R
C10 C 0.0241(5) 0.49036(17) 0.7330(7) 0.0313(13) Uani 1 1 d .
H10 H -0.0346 0.4875 0.7923 0.038 Uiso 1 1 calc R
C11 C 0.0938(4) 0.52358(16) 0.7532(6) 0.0243(12) Uani 1 1 d .
H11 H 0.0818 0.5437 0.8244 0.029 Uiso 1 1 calc R
C12 C 0.4880(4) 0.61491(14) 0.5879(5) 0.0172(10) Uani 1 1 d .
C13 C 0.5456(4) 0.58754(15) 0.5094(6) 0.0222(11) Uani 1 1 d .
H13 H 0.5285 0.5592 0.5128 0.027 Uiso 1 1 calc R
C14 C 0.6277(4) 0.60018(16) 0.4257(6) 0.0242(12) Uani 1 1 d .
H14 H 0.6650 0.5808 0.3712 0.029 Uiso 1 1 calc R
C15 C 0.6545(4) 0.64146(16) 0.4229(6) 0.0226(11) Uani 1 1 d .
C16 C 0.6009(4) 0.66929(16) 0.5053(6) 0.0243(12) Uani 1 1 d .
H16 H 0.6211 0.6974 0.5071 0.029 Uiso 1 1 calc R
C17 C 0.5176(4) 0.65593(15) 0.5849(6) 0.0236(12) Uani 1 1 d .
H17 H 0.4798 0.6753 0.6387 0.028 Uiso 1 1 calc R
O18 O 0.7323(3) 0.65730(12) 0.3417(4) 0.0305(9) Uani 1 1 d .
C19 C 0.7694(4) 0.63114(17) 0.2320(6) 0.0280(12) Uani 1 1 d .
H19A H 0.7086 0.6225 0.1671 0.042 Uiso 1 1 calc GR
H19B H 0.8040 0.6070 0.2769 0.042 Uiso 1 1 calc GR
H19C H 0.8212 0.6460 0.1767 0.042 Uiso 1 1 calc GR
C20 C 0.3970(4) 0.63777(14) 0.9104(6) 0.0183(11) Uani 1 1 d .
C21 C 0.5066(4) 0.64747(15) 0.9337(6) 0.0215(11) Uani 1 1 d .
H21 H 0.5573 0.6349 0.8757 0.026 Uiso 1 1 calc R
C22 C 0.5412(4) 0.67502(15) 1.0399(6) 0.0208(11) Uani 1 1 d .
H22 H 0.6152 0.6814 1.0538 0.025 Uiso 1 1 calc R
C23 C 0.4685(4) 0.69337(14) 1.1262(6) 0.0209(11) Uani 1 1 d .
C24 C 0.3609(4) 0.68327(15) 1.1089(6) 0.0232(11) Uani 1 1 d .
H24 H 0.3112 0.6949 1.1704 0.028 Uiso 1 1 calc R
C25 C 0.3263(4) 0.65588(15) 1.0004(6) 0.0210(11) Uani 1 1 d .
H25 H 0.2522 0.6494 0.9877 0.025 Uiso 1 1 calc R
O26 O 0.5115(3) 0.72130(11) 1.2232(4) 0.0279(9) Uani 1 1 d .
C27 C 0.4397(5) 0.74038(17) 1.3162(7) 0.0389(16) Uani 1 1 d .
H27A H 0.3870 0.7567 1.2584 0.058 Uiso 1 1 calc GR
H27B H 0.4802 0.7582 1.3850 0.058 Uiso 1 1 calc GR
H27C H 0.4025 0.7193 1.3691 0.058 Uiso 1 1 calc GR
N28 N 0.1569(3) 0.57788(12) 0.0822(5) 0.0174(9) Uani 1 1 d .
C29 C 0.2304(4) 0.56400(14) 0.1795(5) 0.0174(10) Uani 1 1 d .
N30 N 0.2300(3) 0.58574(12) 0.3041(5) 0.0188(9) Uani 1 1 d .
H30 H 0.2723 0.5816 0.3824 0.023 Uiso 1 1 calc R
C31 C 0.1509(4) 0.61565(14) 0.2864(5) 0.0165(10) Uani 1 1 d .
C32 C 0.1067(4) 0.61048(14) 0.1471(6) 0.0183(10) Uani 1 1 d .
C33 C 0.3015(4) 0.52940(15) 0.1578(6) 0.0209(11) Uani 1 1 d .
C34 C 0.2699(5) 0.49860(16) 0.0609(6) 0.0310(13) Uani 1 1 d .
H34 H 0.2011 0.4997 0.0110 0.037 Uiso 1 1 calc R
C35 C 0.3380(6) 0.46637(18) 0.0369(8) 0.0434(17) Uani 1 1 d .
H35 H 0.3162 0.4455 -0.0301 0.052 Uiso 1 1 calc R
C36 C 0.4386(6) 0.46429(19) 0.1105(7) 0.0423(17) Uani 1 1 d .
H36 H 0.4859 0.4424 0.0927 0.051 Uiso 1 1 calc R
C37 C 0.4689(5) 0.49427(19) 0.2094(7) 0.0394(16) Uani 1 1 d .
H37 H 0.5364 0.4925 0.2622 0.047 Uiso 1 1 calc R
C38 C 0.4011(4) 0.52703(17) 0.2323(7) 0.0300(13) Uani 1 1 d .
H38 H 0.4231 0.5479 0.2994 0.036 Uiso 1 1 calc R
C39 C 0.0232(4) 0.63433(15) 0.0662(6) 0.0189(11) Uani 1 1 d .
C40 C -0.0463(4) 0.61510(15) -0.0385(6) 0.0234(12) Uani 1 1 d .
H40 H -0.0400 0.5865 -0.0545 0.028 Uiso 1 1 calc R
C41 C -0.1242(4) 0.63746(17) -0.1189(6) 0.0272(12) Uani 1 1 d .
H41 H -0.1705 0.6241 -0.1893 0.033 Uiso 1 1 calc R
C42 C -0.1339(4) 0.67926(17) -0.0958(6) 0.0257(12) Uani 1 1 d .
C43 C -0.0665(4) 0.69869(16) 0.0079(6) 0.0242(12) Uani 1 1 d .
H43 H -0.0740 0.7272 0.0255 0.029 Uiso 1 1 calc R
C44 C 0.0116(4) 0.67625(15) 0.0853(6) 0.0207(11) Uani 1 1 d .
H44 H 0.0587 0.6900 0.1538 0.025 Uiso 1 1 calc R
O45 O -0.2128(3) 0.69839(12) -0.1819(5) 0.0356(10) Uani 1 1 d .
C46 C -0.2242(5) 0.74167(18) -0.1648(8) 0.0409(16) Uani 1 1 d .
H46A H -0.2834 0.7516 -0.2301 0.061 Uiso 1 1 calc GR
H46B H -0.1576 0.7553 -0.1880 0.061 Uiso 1 1 calc GR
H46C H -0.2392 0.7478 -0.0648 0.061 Uiso 1 1 calc GR
C47 C 0.1273(4) 0.64305(14) 0.4059(5) 0.0172(10) Uani 1 1 d .
C48 C 0.0214(4) 0.65273(15) 0.4341(6) 0.0197(11) Uani 1 1 d .
H48 H -0.0358 0.6409 0.3757 0.024 Uiso 1 1 calc R
C49 C -0.0018(4) 0.67885(15) 0.5440(6) 0.0209(11) Uani 1 1 d .
H49 H -0.0742 0.6852 0.5604 0.025 Uiso 1 1 calc R
C50 C 0.0816(4) 0.69589(14) 0.6313(5) 0.0192(11) Uani 1 1 d .
C51 C 0.1877(4) 0.68562(15) 0.6096(6) 0.0208(11) Uani 1 1 d .
H51 H 0.2448 0.6962 0.6712 0.025 Uiso 1 1 calc R
C52 C 0.2082(4) 0.65959(14) 0.4964(6) 0.0193(11) Uani 1 1 d .
H52 H 0.2805 0.6529 0.4805 0.023 Uiso 1 1 calc R
O53 O 0.0517(3) 0.72326(11) 0.7333(4) 0.0247(8) Uani 1 1 d .
C54 C 0.1342(4) 0.74079(16) 0.8271(6) 0.0282(13) Uani 1 1 d .
H54A H 0.1846 0.7557 0.7697 0.042 Uiso 1 1 calc GR
H54B H 0.1724 0.7190 0.8818 0.042 Uiso 1 1 calc GR
H54C H 0.1024 0.7597 0.8941 0.042 Uiso 1 1 calc GR

loop_
_atom_site_aniso_label
_atom_site_aniso_U_11
_atom_site_aniso_U_22
_atom_site_aniso_U_33
_atom_site_aniso_U_23
_atom_site_aniso_U_13
_atom_site_aniso_U_12
N1 0.018(2) 0.0160(19) 0.016(2) 0.0003(17) 0.0007(18) -0.0004(16)
C2 0.017(2) 0.019(2) 0.011(2) 0.000(2) 0.001(2) 0.0013(19)
N3 0.018(2) 0.019(2) 0.017(2) 0.0006(18) 0.0038(18) 0.0004(16)
C4 0.020(2) 0.013(2) 0.014(2) 0.002(2) 0.003(2) -0.0009(18)
C5 0.015(2) 0.015(2) 0.023(3) 0.003(2) 0.004(2) 0.0001(18)
C6 0.022(3) 0.017(2) 0.014(2) 0.005(2) -0.002(2) -0.0011(19)
C7 0.023(3) 0.020(2) 0.022(3) 0.003(2) 0.000(2) 0.001(2)
C8 0.034(3) 0.017(2) 0.038(3) 0.000(2) -0.007(3) -0.001(2)
C9 0.028(3) 0.021(3) 0.039(3) 0.007(3) -0.010(3) -0.009(2)
C10 0.029(3) 0.033(3) 0.032(3) 0.010(3) 0.000(3) -0.009(2)
C11 0.027(3) 0.027(3) 0.018(3) -0.001(2) 0.000(2) -0.006(2)
C12 0.020(2) 0.018(2) 0.014(2) 0.002(2) 0.002(2) -0.0003(19)
C13 0.024(3) 0.019(2) 0.024(3) 0.000(2) 0.003(2) -0.004(2)
C14 0.025(3) 0.024(3) 0.025(3) -0.002(2) 0.009(2) 0.002(2)
C15 0.018(3) 0.029(3) 0.021(3) 0.003(2) 0.005(2) -0.005(2)
C16 0.025(3) 0.022(2) 0.026(3) 0.001(2) 0.003(2) -0.007(2)
C17 0.027(3) 0.018(2) 0.025(3) -0.001(2) 0.001(2) 0.001(2)
O18 0.029(2) 0.032(2) 0.031(2) 0.0016(18) 0.0126(18) -0.0075(16)
C19 0.025(3) 0.035(3) 0.025(3) 0.005(3) 0.009(2) 0.002(2)
C20 0.023(3) 0.013(2) 0.018(3) 0.002(2) -0.003(2) 0.0011(19)
C21 0.022(3) 0.021(2) 0.021(3) 0.002(2) -0.002(2) 0.001(2)
C22 0.020(3) 0.019(2) 0.023(3) 0.002(2) -0.004(2) -0.001(2)
C23 0.029(3) 0.015(2) 0.019(3) 0.001(2) -0.002(2) -0.001(2)
C24 0.030(3) 0.016(2) 0.024(3) -0.003(2) 0.004(2) -0.001(2)
C25 0.023(3) 0.019(2) 0.022(3) 0.001(2) 0.004(2) -0.004(2)
O26 0.035(2) 0.0223(18) 0.025(2) -0.0081(16) -0.0042(18) -0.0039(16)
C27 0.046(4) 0.027(3) 0.043(4) -0.016(3) -0.005(3) 0.002(3)
N28 0.020(2) 0.0152(19) 0.017(2) 0.0001(17) 0.0044(18) 0.0017(16)
C29 0.022(3) 0.014(2) 0.017(3) 0.001(2) 0.002(2) 0.0011(19)
N30 0.024(2) 0.0158(19) 0.017(2) -0.0033(18) 0.0016(19) 0.0028(17)
C31 0.019(2) 0.015(2) 0.016(2) 0.001(2) 0.002(2) -0.0011(18)
C32 0.020(3) 0.015(2) 0.020(3) -0.001(2) 0.003(2) -0.0022(19)
C33 0.029(3) 0.017(2) 0.017(3) 0.004(2) 0.001(2) 0.004(2)
C34 0.044(3) 0.023(3) 0.026(3) -0.008(2) -0.004(3) 0.011(2)
C35 0.066(5) 0.023(3) 0.041(4) -0.010(3) 0.004(4) 0.013(3)
C36 0.058(4) 0.030(3) 0.040(4) 0.002(3) 0.007(3) 0.029(3)
C37 0.040(4) 0.041(3) 0.038(4) 0.003(3) 0.001(3) 0.022(3)
C38 0.032(3) 0.031(3) 0.028(3) 0.000(3) 0.005(3) 0.010(2)
C39 0.020(3) 0.021(2) 0.016(3) 0.000(2) 0.006(2) -0.001(2)
C40 0.026(3) 0.020(2) 0.023(3) -0.002(2) 0.002(2) 0.005(2)
C41 0.026(3) 0.032(3) 0.023(3) -0.005(2) -0.004(2) 0.002(2)
C42 0.022(3) 0.030(3) 0.026(3) 0.003(2) 0.002(2) 0.007(2)
C43 0.028(3) 0.019(2) 0.026(3) 0.001(2) 0.004(2) 0.003(2)
C44 0.018(2) 0.023(3) 0.022(3) 0.004(2) 0.006(2) -0.002(2)
O45 0.034(2) 0.038(2) 0.034(2) 0.0019(19) -0.0086(19) 0.0146(18)
C46 0.042(4) 0.035(3) 0.045(4) 0.011(3) 0.000(3) 0.018(3)
C47 0.023(3) 0.013(2) 0.016(2) 0.000(2) 0.002(2) 0.0000(19)
C48 0.023(3) 0.018(2) 0.018(3) 0.000(2) 0.002(2) -0.002(2)
C49 0.022(3) 0.018(2) 0.024(3) 0.000(2) 0.011(2) 0.000(2)
C50 0.032(3) 0.013(2) 0.014(3) -0.002(2) 0.005(2) 0.003(2)
C51 0.024(3) 0.018(2) 0.019(3) -0.002(2) -0.002(2) 0.001(2)
C52 0.022(3) 0.016(2) 0.020(3) 0.002(2) 0.001(2) 0.0030(19)
O53 0.029(2) 0.0243(18) 0.021(2) -0.0068(16) 0.0052(17) 0.0008(15)
C54 0.037(3) 0.022(3) 0.026(3) -0.006(2) 0.004(3) 0.001(2)

loop_
_atom_type_symbol
_atom_type_description
_atom_type_scat_dispersion_real
_atom_type_scat_dispersion_imag
_atom_type_scat_source
C C 0.0181 0.0091 'International Tables Vol C Tables 4.2.6.8 and 6.1.1.4'
H H 0.0000 0.0000 'International Tables Vol C Tables 4.2.6.8 and 6.1.1.4'
N N 0.0311 0.0180 'International Tables Vol C Tables 4.2.6.8 and 6.1.1.4'
O O 0.0492 0.0322 'International Tables Vol C Tables 4.2.6.8 and 6.1.1.4'

loop_
_exptl_crystal_face_index_h
_exptl_crystal_face_index_k
_exptl_crystal_face_index_l
_exptl_crystal_face_perp_dist
_exptl_oxdiff_crystal_face_indexfrac_h
_exptl_oxdiff_crystal_face_indexfrac_k
_exptl_oxdiff_crystal_face_indexfrac_l
_exptl_oxdiff_crystal_face_x
_exptl_oxdiff_crystal_face_y
_exptl_oxdiff_crystal_face_z
-3 20 0 0.0323 -2.9999 19.9994 -0.0002 -0.6805 0.5502 0.5134
1 0 -6 0.1423 1.0000 -0.0026 -6.0000 0.4408 -0.2850 0.8480
-1 0 6 0.1423 -1.0000 0.0026 6.0000 -0.4408 0.2850 -0.8480
8 1 0 0.0230 7.9997 0.9989 -0.0000 -0.3317 -0.9293 -0.0727
-8 -1 0 0.0010 -7.9997 -0.9989 0.0000 0.3317 0.9293 0.0727
4 18 0 0.0323 3.9999 17.9986 -0.0002 -0.8571 -0.2914 0.3812
0 -21 0 0.0132 -0.0000 -20.9990 0.0002 0.8295 -0.2079 -0.5011

loop_
_geom_angle_atom_site_label_1
_geom_angle_atom_site_label_2
_geom_angle_atom_site_label_3
_geom_angle
C2 N1 C5 105.8(4)
N1 C2 N3 111.1(4)
N1 C2 C6 124.2(4)
N3 C2 C6 124.6(4)
C2 N3 H3 126.1
C2 N3 C4 107.7(4)
C4 N3 H3 126.1
N3 C4 C20 121.9(4)
C5 C4 N3 105.1(4)
C5 C4 C20 132.9(4)
N1 C5 C4 110.3(4)
N1 C5 C12 118.4(5)
C4 C5 C12 131.3(5)
C7 C6 C2 118.9(5)
C7 C6 C11 119.5(5)
C11 C6 C2 121.6(5)
C6 C7 H7 119.9
C8 C7 C6 120.1(5)
C8 C7 H7 119.9
C7 C8 H8 120.0
C9 C8 C7 119.9(5)
C9 C8 H8 120.0
C8 C9 H9 119.7
C10 C9 C8 120.6(5)
C10 C9 H9 119.7
C9 C10 H10 119.8
C9 C10 C11 120.5(6)
C11 C10 H10 119.8
C6 C11 H11 120.3
C10 C11 C6 119.3(5)
C10 C11 H11 120.3
C13 C12 C5 118.4(4)
C13 C12 C17 117.6(5)
C17 C12 C5 124.0(5)
C12 C13 H13 118.9
C12 C13 C14 122.1(5)
C14 C13 H13 118.9
C13 C14 H14 120.4
C15 C14 C13 119.1(5)
C15 C14 H14 120.4
C16 C15 C14 119.9(5)
O18 C15 C14 123.9(5)
O18 C15 C16 116.2(5)
C15 C16 H16 120.2
C17 C16 C15 119.7(5)
C17 C16 H16 120.2
C12 C17 H17 119.2
C16 C17 C12 121.6(5)
C16 C17 H17 119.2
C15 O18 C19 116.2(4)
O18 C19 H19A 109.5
O18 C19 H19B 109.5
O18 C19 H19C 109.5
H19A C19 H19B 109.5
H19A C19 H19C 109.5
H19B C19 H19C 109.5
C21 C20 C4 121.2(5)
C25 C20 C4 121.2(4)
C25 C20 C21 117.6(5)
C20 C21 H21 119.6
C22 C21 C20 120.7(5)
C22 C21 H21 119.6
C21 C22 H22 119.8
C21 C22 C23 120.5(5)
C23 C22 H22 119.8
C24 C23 C22 119.9(5)
O26 C23 C22 115.1(4)
O26 C23 C24 124.9(5)
C23 C24 H24 120.3
C23 C24 C25 119.3(5)
C25 C24 H24 120.3
C20 C25 C24 121.9(5)
C20 C25 H25 119.1
C24 C25 H25 119.1
C23 O26 C27 117.0(4)
O26 C27 H27A 109.5
O26 C27 H27B 109.5
O26 C27 H27C 109.5
H27A C27 H27B 109.5
H27A C27 H27C 109.5
H27B C27 H27C 109.5
C29 N28 C32 106.2(4)
N28 C29 N30 111.1(4)
N28 C29 C33 124.9(5)
N30 C29 C33 124.0(5)
C29 N30 H30 126.0
C29 N30 C31 108.0(4)
C31 N30 H30 126.0
N30 C31 C47 120.9(4)
C32 C31 N30 105.2(4)
C32 C31 C47 133.8(5)
N28 C32 C39 120.6(5)
C31 C32 N28 109.5(4)
C31 C32 C39 129.8(5)
C34 C33 C29 119.9(5)
C38 C33 C29 120.6(5)
C38 C33 C34 119.4(5)
C33 C34 H34 119.9
C35 C34 C33 120.2(6)
C35 C34 H34 119.9
C34 C35 H35 119.8
C34 C35 C36 120.3(6)
C36 C35 H35 119.8
C35 C36 H36 120.3
C37 C36 C35 119.5(5)
C37 C36 H36 120.3
C36 C37 H37 119.8
C36 C37 C38 120.3(6)
C38 C37 H37 119.8
C33 C38 C37 120.2(6)
C33 C38 H38 119.9
C37 C38 H38 119.9
C40 C39 C32 120.1(4)
C44 C39 C32 122.3(5)
C44 C39 C40 117.5(5)
C39 C40 H40 119.5
C41 C40 C39 120.9(5)
C41 C40 H40 119.5
C40 C41 H41 120.1
C42 C41 C40 119.9(5)
C42 C41 H41 120.1
C41 C42 C43 120.0(5)
O45 C42 C41 115.0(5)
O45 C42 C43 125.0(5)
C42 C43 H43 120.2
C44 C43 C42 119.6(5)
C44 C43 H43 120.2
C39 C44 H44 118.9
C43 C44 C39 122.2(5)
C43 C44 H44 118.9
C42 O45 C46 117.1(5)
O45 C46 H46A 109.5
O45 C46 H46B 109.5
O45 C46 H46C 109.5
H46A C46 H46B 109.5
H46A C46 H46C 109.5
H46B C46 H46C 109.5
C48 C47 C31 121.1(4)
C52 C47 C31 121.3(5)
C52 C47 C48 117.5(5)
C47 C48 H48 119.1
C49 C48 C47 121.8(5)
C49 C48 H48 119.1
C48 C49 H49 120.3
C48 C49 C50 119.5(5)
C50 C49 H49 120.3
C49 C50 C51 120.2(4)
O53 C50 C49 115.7(4)
O53 C50 C51 124.1(5)
C50 C51 H51 120.6
C52 C51 C50 118.8(5)
C52 C51 H51 120.6
C47 C52 C51 122.3(5)
C47 C52 H52 118.9
C51 C52 H52 118.9
C50 O53 C54 117.6(4)
O53 C54 H54A 109.5
O53 C54 H54B 109.5
O53 C54 H54C 109.5
H54A C54 H54B 109.5
H54A C54 H54C 109.5
H54B C54 H54C 109.5

loop_
_geom_bond_atom_site_label_1
_geom_bond_atom_site_label_2
_geom_bond_distance
N1 C2 1.331(6)
N1 C5 1.379(6)
C2 N3 1.362(6)
C2 C6 1.464(7)
N3 H3 0.8800
N3 C4 1.387(6)
C4 C5 1.379(7)
C4 C20 1.472(7)
C5 C12 1.473(7)
C6 C7 1.395(7)
C6 C11 1.396(7)
C7 H7 0.9500
C7 C8 1.390(7)
C8 H8 0.9500
C8 C9 1.376(9)
C9 H9 0.9500
C9 C10 1.372(9)
C10 H10 0.9500
C10 C11 1.396(8)
C11 H11 0.9500
C12 C13 1.384(7)
C12 C17 1.390(7)
C13 H13 0.9500
C13 C14 1.390(7)
C14 H14 0.9500
C14 C15 1.389(7)
C15 C16 1.388(8)
C15 O18 1.369(6)
C16 H16 0.9500
C16 C17 1.386(8)
C17 H17 0.9500
O18 C19 1.430(7)
C19 H19A 0.9800
C19 H19B 0.9800
C19 H19C 0.9800
C20 C21 1.410(7)
C20 C25 1.387(7)
C21 H21 0.9500
C21 C22 1.382(7)
C22 H22 0.9500
C22 C23 1.386(7)
C23 C24 1.384(7)
C23 O26 1.366(6)
C24 H24 0.9500
C24 C25 1.394(7)
C25 H25 0.9500
O26 C27 1.429(7)
C27 H27A 0.9800
C27 H27B 0.9800
C27 H27C 0.9800
N28 C29 1.325(7)
N28 C32 1.392(6)
C29 N30 1.357(6)
C29 C33 1.460(7)
N30 H30 0.8800
N30 C31 1.392(6)
C31 C32 1.382(7)
C31 C47 1.470(7)
C32 C39 1.469(7)
C33 C34 1.389(8)
C33 C38 1.386(8)
C34 H34 0.9500
C34 C35 1.381(8)
C35 H35 0.9500
C35 C36 1.393(10)
C36 H36 0.9500
C36 C37 1.377(10)
C37 H37 0.9500
C37 C38 1.390(8)
C38 H38 0.9500
C39 C40 1.408(7)
C39 C44 1.388(7)
C40 H40 0.9500
C40 C41 1.393(8)
C41 H41 0.9500
C41 C42 1.387(8)
C42 C43 1.390(8)
C42 O45 1.378(7)
C43 H43 0.9500
C43 C44 1.383(7)
C44 H44 0.9500
O45 C46 1.430(7)
C46 H46A 0.9800
C46 H46B 0.9800
C46 H46C 0.9800
C47 C48 1.402(7)
C47 C52 1.382(7)
C48 H48 0.9500
C48 C49 1.375(7)
C49 H49 0.9500
C49 C50 1.394(8)
C50 C51 1.396(7)
C50 O53 1.371(6)
C51 H51 0.9500
C51 C52 1.388(7)
C52 H52 0.9500
O53 C54 1.425(7)
C54 H54A 0.9800
C54 H54B 0.9800
C54 H54C 0.9800

loop_
_geom_hbond_atom_site_label_D
_geom_hbond_atom_site_label_H
_geom_hbond_atom_site_label_A
_geom_hbond_distance_DH
_geom_hbond_distance_HA
_geom_hbond_distance_DA
_geom_hbond_angle_DHA
_geom_hbond_site_symmetry_A
N3 H3 N28 0.88 2.13 2.993(6) 168.3 1_556
N30 H30 N1 0.88 2.13 2.986(6) 164.2 .

loop_
_geom_torsion_atom_site_label_1
_geom_torsion_atom_site_label_2
_geom_torsion_atom_site_label_3
_geom_torsion_atom_site_label_4
_geom_torsion
N1 C2 N3 C4 -1.7(5)
N1 C2 C6 C7 13.1(7)
N1 C2 C6 C11 -168.3(5)
N1 C5 C12 C13 -36.5(7)
N1 C5 C12 C17 140.3(5)
C2 N1 C5 C4 -0.6(5)
C2 N1 C5 C12 178.5(4)
C2 N3 C4 C5 1.2(5)
C2 N3 C4 C20 -176.9(4)
C2 C6 C7 C8 177.7(5)
C2 C6 C11 C10 -177.1(5)
N3 C2 C6 C7 -162.6(5)
N3 C2 C6 C11 16.0(8)
N3 C4 C5 N1 -0.4(5)
N3 C4 C5 C12 -179.3(5)
N3 C4 C20 C21 148.2(5)
N3 C4 C20 C25 -31.3(7)
C4 C5 C12 C13 142.4(5)
C4 C5 C12 C17 -40.9(9)
C4 C20 C21 C22 178.6(5)
C4 C20 C25 C24 -179.5(5)
C5 N1 C2 N3 1.5(5)
C5 N1 C2 C6 -174.7(4)
C5 C4 C20 C21 -29.4(8)
C5 C4 C20 C25 151.1(5)
C5 C12 C13 C14 174.7(5)
C5 C12 C17 C16 -176.2(5)
C6 C2 N3 C4 174.4(4)
C6 C7 C8 C9 0.4(8)
C7 C6 C11 C10 1.5(8)
C7 C8 C9 C10 -0.4(9)
C8 C9 C10 C11 1.0(9)
C9 C10 C11 C6 -1.5(8)
C11 C6 C7 C8 -1.0(8)
C12 C13 C14 C15 1.4(8)
C13 C12 C17 C16 0.6(8)
C13 C14 C15 C16 1.3(8)
C13 C14 C15 O18 -178.5(5)
C14 C15 C16 C17 -2.9(8)
C14 C15 O18 C19 14.2(8)
C15 C16 C17 C12 1.9(9)
C16 C15 O18 C19 -165.5(5)
C17 C12 C13 C14 -2.3(8)
O18 C15 C16 C17 176.9(5)
C20 C4 C5 N1 177.5(5)
C20 C4 C5 C12 -1.5(9)
C20 C21 C22 C23 0.5(8)
C21 C20 C25 C24 1.0(7)
C21 C22 C23 C24 1.8(8)
C21 C22 C23 O26 -177.4(4)
C22 C23 C24 C25 -2.6(8)
C22 C23 O26 C27 -178.9(5)
C23 C24 C25 C20 1.2(8)
C24 C23 O26 C27 2.1(7)
C25 C20 C21 C22 -1.9(7)
O26 C23 C24 C25 176.4(5)
N28 C29 N30 C31 0.1(6)
N28 C29 C33 C34 -26.8(8)
N28 C29 C33 C38 152.8(5)
N28 C32 C39 C40 33.6(7)
N28 C32 C39 C44 -144.2(5)
C29 N28 C32 C31 -0.6(5)
C29 N28 C32 C39 177.3(4)
C29 N30 C31 C32 -0.4(5)
C29 N30 C31 C47 177.0(4)
C29 C33 C34 C35 178.2(6)
C29 C33 C38 C37 -179.1(5)
N30 C29 C33 C34 151.9(5)
N30 C29 C33 C38 -28.4(8)
N30 C31 C32 N28 0.6(5)
N30 C31 C32 C39 -177.0(5)
N30 C31 C47 C48 -137.6(5)
N30 C31 C47 C52 41.1(7)
C31 C32 C39 C40 -148.9(5)
C31 C32 C39 C44 33.2(8)
C31 C47 C48 C49 -178.9(5)
C31 C47 C52 C51 179.8(5)
C32 N28 C29 N30 0.3(6)
C32 N28 C29 C33 179.2(5)
C32 C31 C47 C48 39.0(8)
C32 C31 C47 C52 -142.3(6)
C32 C39 C40 C41 -178.3(5)
C32 C39 C44 C43 179.3(5)
C33 C29 N30 C31 -178.9(5)
C33 C34 C35 C36 0.6(10)
C34 C33 C38 C37 0.5(9)
C34 C35 C36 C37 1.1(11)
C35 C36 C37 C38 -2.0(11)
C36 C37 C38 C33 1.2(10)
C38 C33 C34 C35 -1.4(9)
C39 C40 C41 C42 -0.1(9)
C40 C39 C44 C43 1.5(8)
C40 C41 C42 C43 -0.4(9)
C40 C41 C42 O45 179.5(5)
C41 C42 C43 C44 1.4(8)
C41 C42 O45 C46 -178.4(5)
C42 C43 C44 C39 -2.0(8)
C43 C42 O45 C46 1.5(8)
C44 C39 C40 C41 -0.4(8)
O45 C42 C43 C44 -178.5(5)
C47 C31 C32 N28 -176.3(5)
C47 C31 C32 C39 6.0(9)
C47 C48 C49 C50 -0.8(8)
C48 C47 C52 C51 -1.4(7)
C48 C49 C50 C51 -1.7(7)
C48 C49 C50 O53 176.7(4)
C49 C50 C51 C52 2.6(7)
C49 C50 O53 C54 178.7(4)
C50 C51 C52 C47 -1.0(8)
C51 C50 O53 C54 -3.0(7)
C52 C47 C48 C49 2.3(7)
O53 C50 C51 C52 -175.6(5)

loop_
_twin_individual_id
_twin_individual_mass_fraction_refined
1 0.503(3)
2 0.497(3)
